data_7062519
loop_
_publ_author_name
'Jessen, Cecilie H\/ogfeldt'
'Bendix, Jesper'
'Nannestad, Theis Brock'
'Bordallo, Heloisa N.'
'Pedersen, Martin J&#x00E6;ger'
'Pedersen, Christian Marcus'
'Bols, Mikael'

_publ_section_title
;
 Methane capture with \a-cyclodextrins
;
_journal_issue 31
_journal_name_full 'New Journal of Chemistry'
_journal_page_first 14624
_journal_page_last 14629
_journal_paper_doi 10.1039/D3NJ01843A
_journal_volume 47
_journal_year 2023
_chemical_absolute_configuration syn
_chemical_formula_moiety 'H1.39 O, 4(H2 O), C35.85 H58.56 O29.85, C'
_chemical_formula_sum 'C36.85 H67.95 O34.84'
_chemical_formula_weight 1068.49
_chemical_name_systematic 'Cyclohexa-amylose hydrate methane complex'
_space_group_crystal_system orthorhombic
_space_group_IT_number 19
_space_group_name_Hall 'P 2ac 2ab'
_space_group_name_H-M_alt 'P 21 21 21'
_atom_sites_solution_hydrogens mixed
_atom_sites_solution_primary dual
_audit_creation_date 2023-03-07
_audit_creation_method
;
Olex2 1.2
(compiled 2018.05.29 svn.r3508 for OlexSys, GUI svn.r5506)
;
_audit_update_record
;
2023-03-07 deposited with the CCDC.	2023-06-28 downloaded from the CCDC.
;
_cell_angle_alpha 90
_cell_angle_beta 90
_cell_angle_gamma 90
_cell_formula_units_Z 4
_cell_length_a 9.3540(11)
_cell_length_b 14.3606(18)
_cell_length_c 37.141(5)
_cell_measurement_reflns_used 9937
_cell_measurement_temperature 100(2)
_cell_measurement_theta_max 33.574
_cell_measurement_theta_min 2.438
_cell_volume 4989.1(11)
_computing_cell_refinement 'SAINT V8.40A (?, 2016)'
_computing_data_reduction 'SAINT V8.40A (?, 2016)'
_computing_molecular_graphics 'Olex2 (Dolomanov et al., 2009)'
_computing_publication_material 'Olex2 (Dolomanov et al., 2009)'
_computing_structure_refinement 'ShelXL (Sheldrick, 2015)'
_computing_structure_solution 'ShelXT (Sheldrick, 2015)'
_diffrn_ambient_temperature 100(2)
_diffrn_measured_fraction_theta_full 0.997
_diffrn_measured_fraction_theta_max 0.999
_diffrn_measurement_device_type 'Bruker APEX-II CCD'
_diffrn_measurement_method '\f and \w scans'
_diffrn_radiation_type MoK\a
_diffrn_radiation_wavelength 0.71073
_diffrn_reflns_av_R_equivalents 0.0424
_diffrn_reflns_av_unetI/netI 0.0507
_diffrn_reflns_Laue_measured_fraction_full 0.997
_diffrn_reflns_Laue_measured_fraction_max 0.999
_diffrn_reflns_limit_h_max 14
_diffrn_reflns_limit_h_min -12
_diffrn_reflns_limit_k_max 22
_diffrn_reflns_limit_k_min -20
_diffrn_reflns_limit_l_max 57
_diffrn_reflns_limit_l_min -51
_diffrn_reflns_number 57921
_diffrn_reflns_point_group_measured_fraction_full 0.998
_diffrn_reflns_point_group_measured_fraction_max 0.997
_diffrn_reflns_theta_full 25.242
_diffrn_reflns_theta_max 33.141
_diffrn_reflns_theta_min 2.193
_diffrn_standards_number 0
_exptl_absorpt_coefficient_mu 0.128
_exptl_absorpt_correction_T_max 0.7467
_exptl_absorpt_correction_T_min 0.6563
_exptl_absorpt_correction_type multi-scan
_exptl_absorpt_process_details
'SADABS-2016/2 (Bruker,2016/2) was used for absorption correction. wR2(int) was 0.1443 before and 0.0627 after correction. The Ratio of minimum to maximum transmission is 0.8789. The \l/2 correction factor is Not present.'
_exptl_crystal_colour 'clear colourless'
_exptl_crystal_colour_lustre clear
_exptl_crystal_colour_primary colourless
_exptl_crystal_density_diffrn 1.423
_exptl_crystal_description block
_exptl_crystal_F_000 2271
_exptl_crystal_preparation 'crystallized from water under methane pressure'
_exptl_crystal_size_max 0.29
_exptl_crystal_size_mid 0.22
_exptl_crystal_size_min 0.13
_refine_diff_density_max 1.856
_refine_diff_density_min -0.400
_refine_diff_density_rms 0.079
_refine_ls_abs_structure_details
;
 Flack x determined using 6529 quotients [(I+)-(I-)]/[(I+)+(I-)]
 (Parsons and Flack (2004), Acta Cryst. A60, s61).
;
_refine_ls_abs_structure_Flack -0.1(2)
_refine_ls_extinction_method none
_refine_ls_goodness_of_fit_ref 1.043
_refine_ls_hydrogen_treatment mixed
_refine_ls_matrix_type full
_refine_ls_number_parameters 705
_refine_ls_number_reflns 18978
_refine_ls_number_restraints 2
_refine_ls_restrained_S_all 1.050
_refine_ls_R_factor_all 0.0644
_refine_ls_R_factor_gt 0.0511
_refine_ls_shift/su_max 0.001
_refine_ls_shift/su_mean 0.000
_refine_ls_structure_factor_coef Fsqd
_refine_ls_weighting_details 'w=1/[\s^2^(Fo^2^)+(0.0807P)^2^+1.3903P] where P=(Fo^2^+2Fc^2^)/3'
_refine_ls_weighting_scheme calc
_refine_ls_wR_factor_gt 0.1326
_refine_ls_wR_factor_ref 0.1408
_reflns_Friedel_coverage 0.820
_reflns_Friedel_fraction_full 0.999
_reflns_Friedel_fraction_max 0.995
_reflns_number_gt 16218
_reflns_number_total 18978
_reflns_threshold_expression 'I > 2\s(I)'
_cod_data_source_file d3nj01843a3.cif
_cod_data_source_block mo_d8v5624_0m_final
_cod_depositor_comments 'Adding full bibliography for 7062519.cif.'
_cod_database_code 7062519
_shelxl_version_number 2013-3
_shelx_space_group_comment
;
The symmetry employed for this shelxl refinement is uniquely defined
by the following loop, which should always be used as a source of
symmetry information in preference to the above space-group names.
They are only intended as comments.
;
_shelx_estimated_absorpt_t_max 0.984
_shelx_estimated_absorpt_t_min 0.964
_olex2_refinement_description
;
1. Fixed Uiso
 At 1.2 times of:
  All C(H) groups, All C(H,H) groups
 At 1.5 times of:
  All O(H) groups, All O(H,H) groups
2. Restrained distances
 O35-H35A \\sim O35A-H35A
 with sigma of 0.02
 O35-H35B \\sim O35A-H35B
 with sigma of 0.02
3. Others
 Sof(C13)=Sof(H13A)=Sof(H13B)=Sof(O33)=Sof(H33)=FVAR(1)
 Sof(H35A)=Sof(H35B)=FVAR(2)
 Sof(O35A)=1-FVAR(3)
 Sof(O35)=FVAR(3)
4.a Free rotating group:
 O35(H35A,H35B), O36(H36A,H36B), O29(H29A,H29B), O30(H30A,H30B)
4.b Ternary CH refined with riding coordinates:
 C2(H2), C3(H3), C4(H4), C5(H5), C6(H6), C7(H7A), C8(H8), C9(H9), C10(H10A),
 C11(H11), C17(H17A), C18(H18A), C19(H19), C20(H20A), C21(H21A), C22(H22A),
 C23(H23A), C24(H24A), C25(H25A), C26(H26A), C27(H27), C28(H28A), C29(H29),
 C30(H30), C32(H32), C34(H34A), C35(H35), C36(H36), C37(H37)
4.c Secondary CH2 refined with riding coordinates:
 C1(H1A,H1B), C13(H13A,H13B), C16(H16A,H16B), C31(H31A,H31B), C33(H33A,H33B),
 C38(H38A,H38B)
4.d Idealised tetrahedral OH refined as rotating group:
 O1(H1), O7(H7), O10(H10), O12(H12), O14(H14), O15(H15), O17(H17), O18(H18),
 O20(H20), O21(H21), O23(H23), O24(H24), O25(H25), O26(H26), O28(H28), O33(H33)
;
_olex2_exptl_crystal_mounting_method 'silicone grease on kapton loop'
_olex2_submission_special_instructions 'No special instructions were received'

loop_
_space_group_symop_operation_xyz
'x, y, z'
'x+1/2, -y+1/2, -z'
'-x, y+1/2, -z+1/2'
'-x+1/2, -y, z+1/2'

loop_
_atom_site_label
_atom_site_type_symbol
_atom_site_fract_x
_atom_site_fract_y
_atom_site_fract_z
_atom_site_U_iso_or_equiv
_atom_site_adp_type
_atom_site_occupancy
_atom_site_site_symmetry_order
_atom_site_calc_flag
_atom_site_refinement_flags_posn
_atom_site_refinement_flags_adp
_atom_site_refinement_flags_occupancy
_atom_site_disorder_assembly
_atom_site_disorder_group
O35 O -0.3993(3) 0.75804(17) 0.66669(7) 0.0202(7) Uani 0.797(8) 1 d D . P A 1
H35A H -0.3434 0.7961 0.6768 0.030 Uiso 0.70(6) 1 d DG . P . .
H35B H -0.3958 0.6951 0.6625 0.030 Uiso 0.70(6) 1 d DG . P . .
O36 O -0.1744(3) 0.25453(15) 0.77125(7) 0.0319(5) Uani 1 1 d . . . . .
H36A H -0.1779 0.3091 0.7799 0.048 Uiso 1 1 d G . . . .
H36B H -0.1156 0.2219 0.7833 0.048 Uiso 1 1 d G . . . .
O29 O -0.3582(2) 0.70702(13) 0.53897(5) 0.0191(4) Uani 1 1 d . . . . .
H29A H -0.3001 0.7134 0.5215 0.029 Uiso 1 1 d G . . . .
H29B H -0.3730 0.6486 0.5400 0.029 Uiso 1 1 d G . . . .
O30 O -0.2944(2) 0.79705(13) 0.60124(5) 0.0178(3) Uani 1 1 d . . . . .
H30A H -0.3341 0.7729 0.6196 0.027 Uiso 1 1 d G . . . .
H30B H -0.3170 0.7614 0.5840 0.027 Uiso 1 1 d G . . . .
O1 O -0.0333(2) 0.66176(14) 0.68813(5) 0.0192(4) Uani 1 1 d . . . . .
H1 H -0.0451 0.6993 0.6710 0.029 Uiso 1 1 calc GR . . . .
O2 O 0.2570(2) 0.51669(12) 0.65673(4) 0.0140(3) Uani 1 1 d . . . . .
O3 O 0.2531(2) 0.49577(12) 0.71912(5) 0.0160(3) Uani 1 1 d . . . . .
O4 O 0.4368(2) 0.27166(12) 0.70657(5) 0.0162(3) Uani 1 1 d . . . . .
O5 O 0.36183(19) 0.01413(11) 0.66165(4) 0.0129(3) Uani 1 1 d . . . . .
O6 O 0.21319(19) -0.11562(12) 0.65932(5) 0.0139(3) Uani 1 1 d . . . . .
O7 O 0.7208(2) 0.21531(13) 0.70562(6) 0.0204(4) Uani 1 1 d . . . . .
H7 H 0.7756 0.2274 0.7229 0.031 Uiso 1 1 calc GR . . . .
O8 O -0.06838(19) 0.60620(12) 0.61332(4) 0.0119(3) Uani 1 1 d . . . . .
O9 O -0.02105(18) 0.50319(11) 0.56649(4) 0.0107(3) Uani 1 1 d . . . . .
O10 O 0.02425(18) 0.48443(11) 0.48975(4) 0.0115(3) Uani 1 1 d . . . . .
H10 H 0.0754 0.5202 0.5022 0.017 Uiso 1 1 calc GR . . . .
O11 O -0.13715(18) 0.23595(11) 0.53417(4) 0.0101(3) Uani 1 1 d . . . . .
O12 O -0.09946(19) 0.09318(12) 0.47962(4) 0.0120(3) Uani 1 1 d . . . . .
H12 H -0.0844 0.1488 0.4737 0.018 Uiso 1 1 calc GR . . . .
O13 O 0.05763(18) -0.00580(11) 0.57884(4) 0.0112(3) Uani 1 1 d . . . . .
O14 O 0.31928(19) -0.07234(12) 0.55315(4) 0.0136(3) Uani 1 1 d . . . . .
H14 H 0.3918 -0.0443 0.5454 0.020 Uiso 1 1 calc GR . . . .
O15 O 0.53773(18) -0.05653(12) 0.61012(5) 0.0143(3) Uani 1 1 d . . . . .
H15 H 0.5979 -0.0995 0.6078 0.021 Uiso 1 1 calc GR . . . .
O16 O -0.18613(18) 0.02057(11) 0.58505(4) 0.0115(3) Uani 1 1 d . . . . .
O17 O -0.42874(19) 0.12928(12) 0.59017(5) 0.0130(3) Uani 1 1 d . . . . .
H17 H -0.4913 0.1509 0.6041 0.020 Uiso 1 1 calc GR . . . .
O18 O 0.0259(2) -0.07416(13) 0.51127(5) 0.0172(3) Uani 1 1 d . . . . .
H18 H 0.1035 -0.0618 0.5216 0.026 Uiso 1 1 calc GR . . . .
O19 O -0.31231(17) 0.35010(11) 0.53839(4) 0.0102(3) Uani 1 1 d . . . . .
O20 O -0.42618(19) 0.51764(12) 0.56360(5) 0.0139(3) Uani 1 1 d . . . . .
H20 H -0.4773 0.4846 0.5501 0.021 Uiso 1 1 calc GR . . . .
O21 O -0.0593(2) 0.29351(11) 0.46810(4) 0.0133(3) Uani 1 1 d . . . . .
H21 H -0.0221 0.3235 0.4511 0.020 Uiso 1 1 calc GR . . . .
O22 O 0.1694(2) 0.62060(12) 0.53618(4) 0.0147(3) Uani 1 1 d . . . . .
O23 O 0.36905(19) 0.62067(13) 0.59855(5) 0.0145(3) Uani 1 1 d . . . . .
H23 H 0.4204 0.5947 0.5829 0.022 Uiso 1 1 calc GR . . . .
O24 O 0.5409(2) 0.57572(13) 0.65988(5) 0.0174(3) Uani 1 1 d . . . . .
H24 H 0.4801 0.5860 0.6437 0.026 Uiso 1 1 calc GR . . . .
O25 O 0.6522(2) 0.40395(13) 0.68693(5) 0.0184(3) Uani 1 1 d . . . . .
H25 H 0.6673 0.3471 0.6906 0.028 Uiso 1 1 calc GR . . . .
O26 O 0.2708(3) 0.37082(15) 0.78199(6) 0.0261(4) Uani 1 1 d . . . . .
H26 H 0.2688 0.4276 0.7875 0.039 Uiso 1 1 calc GR . . . .
O27 O 0.3757(2) 0.14946(13) 0.74494(5) 0.0170(3) Uani 1 1 d . . . . .
O28 O 0.6651(2) 0.03518(13) 0.67457(5) 0.0181(3) Uani 1 1 d . . . . .
H28 H 0.6463 0.0153 0.6538 0.027 Uiso 1 1 calc GR . . . .
C1 C -0.0513(3) 0.56855(19) 0.67534(6) 0.0176(4) Uani 1 1 d . . . . .
H1A H -0.1547 0.5544 0.6739 0.021 Uiso 1 1 calc R . . . .
H1B H -0.0080 0.5249 0.6929 0.021 Uiso 1 1 calc R . . . .
C2 C 0.0161(3) 0.55265(16) 0.63861(6) 0.0125(4) Uani 1 1 d . . . . .
H2 H 0.0084 0.4851 0.6323 0.015 Uiso 1 1 calc R . . . .
C3 C 0.1724(2) 0.58185(15) 0.63669(6) 0.0110(4) Uani 1 1 d . . . . .
H3 H 0.1841 0.6457 0.6470 0.013 Uiso 1 1 calc R . . . .
C4 C 0.3164(3) 0.54424(16) 0.69007(6) 0.0137(4) Uani 1 1 d . . . . .
H4 H 0.3012 0.6126 0.6934 0.016 Uiso 1 1 calc R . . . .
C5 C 0.2664(3) 0.39581(17) 0.71649(7) 0.0166(4) Uani 1 1 d . . . . .
H5 H 0.2164 0.3735 0.6943 0.020 Uiso 1 1 calc R . . . .
C6 C 0.4242(3) 0.36874(16) 0.71465(6) 0.0134(4) Uani 1 1 d . . . . .
H6 H 0.4711 0.3822 0.7383 0.016 Uiso 1 1 calc R . . . .
C7 C 0.4857(3) 0.21019(17) 0.73352(6) 0.0156(4) Uani 1 1 d . . . . .
H7A H 0.5210 0.2470 0.7546 0.019 Uiso 1 1 calc R . . . .
C8 C 0.6096(3) 0.15393(17) 0.71758(7) 0.0155(4) Uani 1 1 d . . . . .
H8 H 0.6483 0.1105 0.7362 0.019 Uiso 1 1 calc R . . . .
C9 C 0.5553(3) 0.09855(16) 0.68580(6) 0.0136(4) Uani 1 1 d . . . . .
H9 H 0.5332 0.1422 0.6656 0.016 Uiso 1 1 calc R . . . .
C10 C 0.4212(3) 0.04361(16) 0.69525(6) 0.0121(4) Uani 1 1 d . . . . .
H10A H 0.4478 -0.0121 0.7099 0.014 Uiso 1 1 calc R . . . .
C11 C 0.3538(2) -0.08199(16) 0.65440(6) 0.0124(4) Uani 1 1 d . . . . .
H11 H 0.4207 -0.1164 0.6707 0.015 Uiso 1 1 calc R . . . .
C12 C 0.1090(2) -0.06363(17) 0.63914(6) 0.0126(4) Uani 1 1 d . . . . .
C13 C -0.0338(3) -0.1043(2) 0.64960(7) 0.0130(6) Uani 0.853(7) 1 d . . P B 1
H13A H -0.0450 -0.1023 0.6761 0.016 Uiso 0.853(7) 1 calc R . P B 1
H13B H -0.1118 -0.0672 0.6387 0.016 Uiso 0.853(7) 1 calc R . P B 1
O33 O -0.0427(3) -0.20108(15) 0.63703(6) 0.0190(6) Uani 0.853(7) 1 d . . P B 1
H33 H -0.1203 -0.2091 0.6261 0.028 Uiso 0.853(7) 1 calc GR . P B 1
O34 O 0.2313(3) -0.04714(15) 0.74470(6) 0.0278(5) Uani 1 1 d . . . . .
H34 H 0.277(5) -0.032(3) 0.7685(13) 0.042 Uiso 1 1 d R . . . .
C16 C 0.1889(3) 0.04157(19) 0.73057(7) 0.0195(5) Uani 1 1 d . . . . .
H16A H 0.1414 0.0772 0.7500 0.023 Uiso 1 1 calc R . . . .
H16B H 0.1172 0.0311 0.7114 0.023 Uiso 1 1 calc R . . . .
C17 C 0.3090(3) 0.10065(17) 0.71527(6) 0.0145(4) Uani 1 1 d . . . . .
H17A H 0.2673 0.1474 0.6983 0.017 Uiso 1 1 calc R . . . .
C18 C -0.0220(2) 0.59695(15) 0.57733(6) 0.0102(4) Uani 1 1 d . . . . .
H18A H -0.0870 0.6333 0.5612 0.012 Uiso 1 1 calc R . . . .
C19 C -0.1275(2) 0.46948(14) 0.54217(6) 0.0090(3) Uani 1 1 d . . . . .
H19 H -0.1815 0.5228 0.5315 0.011 Uiso 1 1 calc R . . . .
C20 C -0.0445(2) 0.41810(14) 0.51286(5) 0.0090(3) Uani 1 1 d . . . . .
H20A H 0.0307 0.3791 0.5246 0.011 Uiso 1 1 calc R . . . .
C21 C -0.1390(2) 0.35513(14) 0.49017(5) 0.0091(3) Uani 1 1 d . . . . .
H21A H -0.2029 0.3941 0.4747 0.011 Uiso 1 1 calc R . . . .
C22 C -0.2299(2) 0.29434(14) 0.51492(6) 0.0088(3) Uani 1 1 d . . . . .
H22A H -0.2954 0.2553 0.4999 0.011 Uiso 1 1 calc R . . . .
C23 C -0.1785(2) 0.14059(14) 0.53889(5) 0.0087(3) Uani 1 1 d . . . . .
H23A H -0.2779 0.1308 0.5297 0.010 Uiso 1 1 calc R . . . .
C24 C -0.0735(2) 0.08212(15) 0.51736(5) 0.0097(3) Uani 1 1 d . . . . .
H24A H 0.0258 0.1037 0.5228 0.012 Uiso 1 1 calc R . . . .
C25 C -0.0853(3) -0.02055(15) 0.52680(6) 0.0117(4) Uani 1 1 d . . . . .
H25A H -0.1790 -0.0445 0.5177 0.014 Uiso 1 1 calc R . . . .
C26 C -0.0809(2) -0.03317(15) 0.56760(6) 0.0103(4) Uani 1 1 d . . . . .
H26A H -0.0958 -0.1004 0.5735 0.012 Uiso 1 1 calc R . . . .
C27 C 0.1411(2) -0.07120(15) 0.59885(6) 0.0099(3) Uani 1 1 d . . . . .
H27 H 0.1200 -0.1358 0.5903 0.012 Uiso 1 1 calc R . . . .
C28 C 0.2948(2) -0.04655(15) 0.59017(6) 0.0103(4) Uani 1 1 d . . . . .
H28A H 0.3074 0.0223 0.5927 0.012 Uiso 1 1 calc R . . . .
C29 C 0.3996(2) -0.09562(16) 0.61529(6) 0.0110(4) Uani 1 1 d . . . . .
H29 H 0.4021 -0.1636 0.6095 0.013 Uiso 1 1 calc R . . . .
C30 C -0.1718(2) 0.11936(14) 0.57913(6) 0.0097(4) Uani 1 1 d . . . . .
H30 H -0.0779 0.1409 0.5889 0.012 Uiso 1 1 calc R . . . .
C31 C -0.2920(2) 0.16414(15) 0.60031(6) 0.0114(4) Uani 1 1 d . . . . .
H31A H -0.2768 0.1525 0.6263 0.014 Uiso 1 1 calc R . . . .
H31B H -0.2898 0.2323 0.5964 0.014 Uiso 1 1 calc R . . . .
C32 C -0.2295(2) 0.40569(15) 0.56286(5) 0.0098(4) Uani 1 1 d . . . . .
H32 H -0.1726 0.3637 0.5789 0.012 Uiso 1 1 calc R . . . .
C33 C -0.3377(2) 0.45860(16) 0.58550(6) 0.0121(4) Uani 1 1 d . . . . .
H33A H -0.3988 0.4137 0.5986 0.014 Uiso 1 1 calc R . . . .
H33B H -0.2866 0.4970 0.6035 0.014 Uiso 1 1 calc R . . . .
C34 C 0.1308(3) 0.63270(15) 0.57309(6) 0.0118(4) Uani 1 1 d . . . . .
H34A H 0.1338 0.7005 0.5792 0.014 Uiso 1 1 calc R . . . .
C35 C 0.2298(2) 0.57965(15) 0.59830(6) 0.0111(4) Uani 1 1 d . . . . .
H35 H 0.2372 0.5135 0.5901 0.013 Uiso 1 1 calc R . . . .
C36 C 0.4766(3) 0.52425(17) 0.68826(6) 0.0143(4) Uani 1 1 d . . . . .
H36 H 0.5204 0.5453 0.7114 0.017 Uiso 1 1 calc R . . . .
C37 C 0.5027(3) 0.42013(16) 0.68465(6) 0.0129(4) Uani 1 1 d . . . . .
H37 H 0.4667 0.3982 0.6608 0.016 Uiso 1 1 calc R . . . .
C38 C 0.1920(3) 0.3564(2) 0.74962(8) 0.0245(5) Uani 1 1 d . . . . .
H38A H 0.0969 0.3860 0.7521 0.029 Uiso 1 1 calc R . . . .
H38B H 0.1770 0.2888 0.7462 0.029 Uiso 1 1 calc R . . . .
O31 O 0.3521(2) 0.76118(14) 0.51539(5) 0.0173(6) Uani 0.983(12) 1 d . . . . .
H22 H 0.250(7) 0.662(4) 0.5301(16) 0.073(18) Uiso 1 1 d . . . . .
H31C H 0.438(5) 0.738(3) 0.5149(10) 0.025(9) Uiso 1 1 d . . . . .
C39 C 0.2129(14) 0.2684(8) 0.6094(3) 0.134(4) Uani 1 1 d . . . . .
H31D H 0.335(6) 0.803(4) 0.5264(14) 0.043(13) Uiso 1 1 d . . . . .
O35A O -0.2926(11) 0.7315(6) 0.6700(3) 0.020(3) Uani 0.203(8) 1 d D . P A 2

loop_
_atom_site_aniso_label
_atom_site_aniso_U_11
_atom_site_aniso_U_22
_atom_site_aniso_U_33
_atom_site_aniso_U_23
_atom_site_aniso_U_13
_atom_site_aniso_U_12
O35 0.0271(15) 0.0140(11) 0.0195(11) -0.0003(8) -0.0047(9) -0.0021(9)
O36 0.0372(13) 0.0192(9) 0.0393(12) -0.0034(9) -0.0168(11) 0.0014(9)
O29 0.0216(9) 0.0156(8) 0.0202(8) -0.0043(7) 0.0021(7) -0.0036(7)
O30 0.0210(9) 0.0161(8) 0.0161(8) -0.0017(6) -0.0029(7) 0.0021(7)
O1 0.0208(9) 0.0252(9) 0.0115(7) -0.0030(6) -0.0002(7) 0.0042(7)
O2 0.0166(8) 0.0129(7) 0.0124(7) -0.0016(6) -0.0060(6) 0.0032(6)
O3 0.0200(8) 0.0148(7) 0.0133(7) 0.0022(6) 0.0008(6) 0.0037(6)
O4 0.0229(9) 0.0110(7) 0.0146(7) 0.0002(6) -0.0067(7) 0.0022(6)
O5 0.0152(8) 0.0123(7) 0.0114(7) 0.0015(5) -0.0024(6) 0.0005(6)
O6 0.0113(7) 0.0171(8) 0.0133(7) 0.0064(6) -0.0012(6) -0.0026(6)
O7 0.0181(9) 0.0180(8) 0.0253(9) 0.0021(7) -0.0067(7) -0.0037(7)
O8 0.0115(7) 0.0138(7) 0.0105(6) -0.0016(5) 0.0005(6) 0.0019(6)
O9 0.0108(7) 0.0090(6) 0.0123(7) -0.0023(5) -0.0040(5) -0.0003(5)
O10 0.0119(7) 0.0116(7) 0.0109(6) 0.0007(5) 0.0011(6) -0.0044(6)
O11 0.0096(7) 0.0078(6) 0.0128(7) 0.0016(5) -0.0015(6) -0.0007(5)
O12 0.0157(8) 0.0121(7) 0.0083(6) 0.0008(5) 0.0012(5) -0.0005(6)
O13 0.0100(7) 0.0105(7) 0.0130(7) 0.0030(5) -0.0019(5) -0.0001(5)
O14 0.0130(8) 0.0160(7) 0.0117(7) -0.0002(6) 0.0034(6) -0.0021(6)
O15 0.0078(7) 0.0142(7) 0.0209(8) 0.0020(6) 0.0008(6) -0.0006(6)
O16 0.0105(7) 0.0097(7) 0.0144(7) 0.0018(5) 0.0031(6) 0.0006(6)
O17 0.0100(7) 0.0143(7) 0.0148(7) 0.0017(6) 0.0011(6) 0.0017(6)
O18 0.0217(9) 0.0157(8) 0.0144(7) -0.0024(6) 0.0012(7) 0.0074(7)
O19 0.0078(7) 0.0108(7) 0.0120(7) -0.0034(5) 0.0005(5) -0.0006(5)
O20 0.0112(7) 0.0146(7) 0.0158(7) -0.0046(6) -0.0018(6) 0.0028(6)
O21 0.0175(8) 0.0112(7) 0.0110(7) -0.0004(5) 0.0046(6) 0.0004(6)
O22 0.0172(8) 0.0177(8) 0.0093(6) -0.0009(6) 0.0013(6) -0.0054(6)
O23 0.0094(7) 0.0197(8) 0.0146(7) -0.0045(6) 0.0025(6) -0.0015(6)
O24 0.0167(8) 0.0194(8) 0.0162(8) 0.0035(6) -0.0035(6) -0.0049(7)
O25 0.0139(8) 0.0180(8) 0.0233(8) 0.0009(7) -0.0010(7) 0.0016(7)
O26 0.0348(12) 0.0219(9) 0.0217(9) 0.0082(7) 0.0049(9) 0.0062(9)
O27 0.0221(9) 0.0191(8) 0.0098(7) 0.0007(6) -0.0012(6) 0.0013(7)
O28 0.0147(8) 0.0174(8) 0.0223(9) -0.0015(7) 0.0021(7) 0.0017(7)
C1 0.0155(11) 0.0257(12) 0.0116(9) 0.0005(8) 0.0027(8) -0.0042(9)
C2 0.0134(10) 0.0130(9) 0.0110(8) 0.0005(7) -0.0016(7) -0.0021(8)
C3 0.0118(9) 0.0119(9) 0.0092(8) -0.0004(7) -0.0012(7) 0.0009(7)
C4 0.0161(10) 0.0138(9) 0.0110(9) -0.0004(7) -0.0029(8) 0.0000(8)
C5 0.0158(11) 0.0149(10) 0.0192(10) 0.0033(8) -0.0012(9) 0.0007(8)
C6 0.0163(10) 0.0126(9) 0.0114(9) 0.0002(7) -0.0012(8) 0.0017(8)
C7 0.0196(12) 0.0148(10) 0.0123(9) -0.0002(8) -0.0044(8) 0.0008(8)
C8 0.0175(11) 0.0132(10) 0.0158(10) 0.0024(8) -0.0041(8) 0.0008(8)
C9 0.0146(10) 0.0129(9) 0.0133(9) 0.0016(7) -0.0001(8) 0.0003(8)
C10 0.0125(10) 0.0131(9) 0.0106(8) 0.0024(7) -0.0007(7) 0.0005(8)
C11 0.0105(9) 0.0127(9) 0.0140(9) 0.0033(7) -0.0010(7) -0.0010(7)
C12 0.0098(10) 0.0183(10) 0.0096(8) 0.0028(7) -0.0001(7) 0.0000(8)
C13 0.0047(11) 0.0237(13) 0.0105(10) 0.0057(9) 0.0008(8) -0.0028(9)
O33 0.0176(11) 0.0172(10) 0.0220(11) 0.0019(8) -0.0033(8) -0.0048(8)
O34 0.0387(12) 0.0241(10) 0.0207(9) 0.0038(8) 0.0023(9) -0.0060(9)
C16 0.0190(12) 0.0241(12) 0.0155(10) 0.0031(9) 0.0048(9) 0.0003(9)
C17 0.0152(10) 0.0165(10) 0.0117(9) 0.0026(8) 0.0002(8) 0.0013(8)
C18 0.0103(9) 0.0099(8) 0.0104(8) -0.0011(7) -0.0006(7) 0.0001(7)
C19 0.0077(8) 0.0093(8) 0.0100(8) -0.0013(6) -0.0007(7) -0.0005(7)
C20 0.0090(9) 0.0092(8) 0.0088(8) 0.0000(6) 0.0010(7) -0.0005(7)
C21 0.0101(9) 0.0094(8) 0.0079(8) -0.0004(6) 0.0008(7) 0.0002(7)
C22 0.0090(9) 0.0084(8) 0.0090(8) 0.0004(6) -0.0007(7) 0.0007(7)
C23 0.0089(9) 0.0080(8) 0.0093(8) 0.0000(6) 0.0006(7) 0.0000(7)
C24 0.0104(9) 0.0105(8) 0.0083(8) -0.0002(6) -0.0001(7) -0.0001(7)
C25 0.0133(10) 0.0102(8) 0.0114(8) -0.0013(7) -0.0011(7) 0.0015(7)
C26 0.0095(9) 0.0093(8) 0.0121(8) 0.0015(7) -0.0001(7) 0.0006(7)
C27 0.0097(9) 0.0099(8) 0.0100(8) 0.0026(7) -0.0006(7) -0.0001(7)
C28 0.0105(9) 0.0104(8) 0.0101(8) 0.0010(7) 0.0010(7) -0.0010(7)
C29 0.0085(9) 0.0115(9) 0.0131(9) 0.0019(7) -0.0002(7) 0.0000(7)
C30 0.0093(9) 0.0094(8) 0.0105(8) 0.0012(7) 0.0009(7) -0.0005(7)
C31 0.0115(10) 0.0116(9) 0.0112(8) 0.0002(7) 0.0027(7) -0.0009(7)
C32 0.0096(9) 0.0104(8) 0.0094(8) -0.0008(7) 0.0013(7) -0.0001(7)
C33 0.0102(9) 0.0145(9) 0.0115(9) -0.0017(7) 0.0022(7) 0.0017(7)
C34 0.0145(10) 0.0110(9) 0.0100(8) -0.0012(7) 0.0010(7) -0.0023(7)
C35 0.0110(9) 0.0111(8) 0.0112(8) -0.0018(7) -0.0002(7) -0.0002(7)
C36 0.0163(10) 0.0142(9) 0.0123(9) 0.0003(7) -0.0034(8) -0.0016(8)
C37 0.0123(10) 0.0146(9) 0.0119(9) 0.0011(7) -0.0021(7) -0.0006(8)
C38 0.0202(13) 0.0253(13) 0.0281(13) 0.0095(10) 0.0044(11) 0.0003(10)
O31 0.0163(11) 0.0163(10) 0.0191(10) -0.0025(7) 0.0003(7) 0.0000(7)
C39 0.130(9) 0.135(8) 0.137(8) -0.053(7) 0.002(7) -0.011(7)
O35A 0.028(6) 0.012(4) 0.020(4) -0.003(3) 0.001(4) -0.004(3)

loop_
_atom_type_symbol
_atom_type_description
_atom_type_scat_dispersion_real
_atom_type_scat_dispersion_imag
_atom_type_scat_source
C C 0.0033 0.0016 'International Tables Vol C Tables 4.2.6.8 and 6.1.1.4'
H H 0.0000 0.0000 'International Tables Vol C Tables 4.2.6.8 and 6.1.1.4'
O O 0.0106 0.0060 'International Tables Vol C Tables 4.2.6.8 and 6.1.1.4'

loop_
_geom_angle_atom_site_label_1
_geom_angle_atom_site_label_2
_geom_angle_atom_site_label_3
_geom_angle
_geom_angle_site_symmetry_1
_geom_angle_site_symmetry_3
_geom_angle_publ_flag
H35A O35 H35B 133.6 . . ?
H36A O36 H36B 109.6 . . ?
H29A O29 H29B 104.2 . . ?
H30A O30 H30B 104.6 . . ?
C1 O1 H1 109.5 . . ?
C4 O2 C3 119.27(17) . . ?
C4 O3 C5 113.71(18) . . ?
C7 O4 C6 119.18(18) . . ?
C11 O5 C10 118.54(17) . . ?
C11 O6 C12 112.70(17) . . ?
C8 O7 H7 109.5 . . ?
C18 O8 C2 113.37(17) . . ?
C18 O9 C19 120.06(17) . . ?
C20 O10 H10 109.5 . . ?
C22 O11 C23 117.79(17) . . ?
C24 O12 H12 109.5 . . ?
C26 O13 C27 118.06(16) . . ?
C28 O14 H14 109.5 . . ?
C29 O15 H15 109.5 . . ?
C26 O16 C30 113.82(17) . . ?
C31 O17 H17 109.5 . . ?
C25 O18 H18 109.5 . . ?
C22 O19 C32 114.31(17) . . ?
C33 O20 H20 109.5 . . ?
C21 O21 H21 109.5 . . ?
C34 O22 H22 110(3) . . ?
C35 O23 H23 109.5 . . ?
C36 O24 H24 109.5 . . ?
C37 O25 H25 109.5 . . ?
C38 O26 H26 109.5 . . ?
C7 O27 C17 112.58(18) . . ?
C9 O28 H28 109.5 . . ?
O1 C1 H1A 109.0 . . ?
O1 C1 H1B 109.0 . . ?
O1 C1 C2 113.0(2) . . ?
H1A C1 H1B 107.8 . . ?
C2 C1 H1A 109.0 . . ?
C2 C1 H1B 109.0 . . ?
O8 C2 C1 106.02(19) . . ?
O8 C2 H2 109.0 . . ?
O8 C2 C3 110.32(18) . . ?
C1 C2 H2 109.0 . . ?
C1 C2 C3 113.50(19) . . ?
C3 C2 H2 109.0 . . ?
O2 C3 C2 109.02(18) . . ?
O2 C3 H3 109.8 . . ?
O2 C3 C35 106.13(18) . . ?
C2 C3 H3 109.8 . . ?
C2 C3 C35 112.10(18) . . ?
C35 C3 H3 109.8 . . ?
O2 C4 O3 111.50(19) . . ?
O2 C4 H4 109.2 . . ?
O2 C4 C36 107.10(19) . . ?
O3 C4 H4 109.2 . . ?
O3 C4 C36 110.60(19) . . ?
C36 C4 H4 109.2 . . ?
O3 C5 H5 109.5 . . ?
O3 C5 C6 109.8(2) . . ?
O3 C5 C38 106.0(2) . . ?
C6 C5 H5 109.5 . . ?
C38 C5 H5 109.5 . . ?
C38 C5 C6 112.5(2) . . ?
O4 C6 C5 109.7(2) . . ?
O4 C6 H6 109.6 . . ?
O4 C6 C37 106.18(19) . . ?
C5 C6 H6 109.6 . . ?
C37 C6 C5 112.04(19) . . ?
C37 C6 H6 109.6 . . ?
O4 C7 O27 111.2(2) . . ?
O4 C7 H7A 109.4 . . ?
O4 C7 C8 107.5(2) . . ?
O27 C7 H7A 109.4 . . ?
O27 C7 C8 109.9(2) . . ?
C8 C7 H7A 109.4 . . ?
O7 C8 C7 110.1(2) . . ?
O7 C8 H8 109.6 . . ?
O7 C8 C9 109.0(2) . . ?
C7 C8 H8 109.6 . . ?
C9 C8 C7 109.0(2) . . ?
C9 C8 H8 109.6 . . ?
O28 C9 C8 108.7(2) . . ?
O28 C9 H9 109.1 . . ?
O28 C9 C10 109.15(19) . . ?
C8 C9 H9 109.1 . . ?
C8 C9 C10 111.68(19) . . ?
C10 C9 H9 109.1 . . ?
O5 C10 C9 105.80(18) . . ?
O5 C10 H10A 109.6 . . ?
O5 C10 C17 108.52(19) . . ?
C9 C10 H10A 109.6 . . ?
C9 C10 C17 113.64(19) . . ?
C17 C10 H10A 109.6 . . ?
O5 C11 O6 111.10(19) . . ?
O5 C11 H11 109.6 . . ?
O5 C11 C29 107.01(18) . . ?
O6 C11 H11 109.6 . . ?
O6 C11 C29 109.89(18) . . ?
C29 C11 H11 109.6 . . ?
O6 C12 C13 105.35(19) . . ?
O6 C12 C27 109.85(18) . . ?
C13 C12 C27 113.5(2) . . ?
C12 C13 H13A 109.8 . . ?
C12 C13 H13B 109.8 . . ?
H13A C13 H13B 108.2 . . ?
O33 C13 C12 109.5(2) . . ?
O33 C13 H13A 109.8 . . ?
O33 C13 H13B 109.8 . . ?
C13 O33 H33 109.5 . . ?
C16 O34 H34 104(3) . . ?
O34 C16 H16A 108.4 . . ?
O34 C16 H16B 108.4 . . ?
O34 C16 C17 115.4(2) . . ?
H16A C16 H16B 107.5 . . ?
C17 C16 H16A 108.4 . . ?
C17 C16 H16B 108.4 . . ?
O27 C17 C10 109.6(2) . . ?
O27 C17 C16 107.74(19) . . ?
O27 C17 H17A 108.8 . . ?
C10 C17 H17A 108.8 . . ?
C16 C17 C10 113.1(2) . . ?
C16 C17 H17A 108.8 . . ?
O8 C18 H18A 109.4 . . ?
O8 C18 C34 110.70(18) . . ?
O9 C18 O8 111.30(18) . . ?
O9 C18 H18A 109.4 . . ?
O9 C18 C34 106.65(18) . . ?
C34 C18 H18A 109.4 . . ?
O9 C19 H19 110.1 . . ?
O9 C19 C20 105.07(17) . . ?
O9 C19 C32 108.66(17) . . ?
C20 C19 H19 110.1 . . ?
C20 C19 C32 112.69(17) . . ?
C32 C19 H19 110.1 . . ?
O10 C20 C19 109.49(17) . . ?
O10 C20 H20A 108.5 . . ?
O10 C20 C21 108.92(16) . . ?
C19 C20 H20A 108.5 . . ?
C21 C20 C19 112.79(18) . . ?
C21 C20 H20A 108.5 . . ?
O21 C21 C20 112.72(18) . . ?
O21 C21 H21A 109.4 . . ?
O21 C21 C22 106.51(16) . . ?
C20 C21 H21A 109.4 . . ?
C20 C21 C22 109.29(17) . . ?
C22 C21 H21A 109.4 . . ?
O11 C22 O19 111.21(17) . . ?
O11 C22 C21 107.71(17) . . ?
O11 C22 H22A 109.1 . . ?
O19 C22 C21 110.57(16) . . ?
O19 C22 H22A 109.1 . . ?
C21 C22 H22A 109.1 . . ?
O11 C23 H23A 110.1 . . ?
O11 C23 C24 106.79(17) . . ?
O11 C23 C30 107.41(17) . . ?
C24 C23 H23A 110.1 . . ?
C24 C23 C30 112.21(17) . . ?
C30 C23 H23A 110.1 . . ?
O12 C24 C23 110.13(17) . . ?
O12 C24 H24A 108.8 . . ?
O12 C24 C25 108.74(17) . . ?
C23 C24 H24A 108.8 . . ?
C25 C24 C23 111.57(18) . . ?
C25 C24 H24A 108.8 . . ?
O18 C25 C24 112.33(19) . . ?
O18 C25 H25A 108.6 . . ?
O18 C25 C26 108.63(18) . . ?
C24 C25 H25A 108.6 . . ?
C24 C25 C26 110.02(17) . . ?
C26 C25 H25A 108.6 . . ?
O13 C26 C25 106.52(18) . . ?
O13 C26 H26A 109.3 . . ?
O16 C26 O13 110.57(18) . . ?
O16 C26 C25 111.87(18) . . ?
O16 C26 H26A 109.3 . . ?
C25 C26 H26A 109.3 . . ?
O13 C27 C12 110.74(18) . . ?
O13 C27 H27 109.7 . . ?
O13 C27 C28 104.73(17) . . ?
C12 C27 H27 109.7 . . ?
C28 C27 C12 112.20(18) . . ?
C28 C27 H27 109.7 . . ?
O14 C28 C27 107.07(17) . . ?
O14 C28 H28A 108.9 . . ?
O14 C28 C29 111.25(18) . . ?
C27 C28 H28A 108.9 . . ?
C27 C28 C29 111.81(17) . . ?
C29 C28 H28A 108.9 . . ?
O15 C29 C11 109.42(18) . . ?
O15 C29 C28 108.60(17) . . ?
O15 C29 H29 109.6 . . ?
C11 C29 H29 109.6 . . ?
C28 C29 C11 110.02(18) . . ?
C28 C29 H29 109.6 . . ?
O16 C30 C23 109.99(17) . . ?
O16 C30 H30 109.3 . . ?
O16 C30 C31 105.62(17) . . ?
C23 C30 H30 109.3 . . ?
C31 C30 C23 113.11(18) . . ?
C31 C30 H30 109.3 . . ?
O17 C31 C30 112.35(18) . . ?
O17 C31 H31A 109.1 . . ?
O17 C31 H31B 109.1 . . ?
C30 C31 H31A 109.1 . . ?
C30 C31 H31B 109.1 . . ?
H31A C31 H31B 107.9 . . ?
O19 C32 C19 110.56(17) . . ?
O19 C32 H32 109.1 . . ?
O19 C32 C33 105.62(18) . . ?
C19 C32 H32 109.1 . . ?
C33 C32 C19 113.20(18) . . ?
C33 C32 H32 109.1 . . ?
O20 C33 C32 111.42(18) . . ?
O20 C33 H33A 109.3 . . ?
O20 C33 H33B 109.3 . . ?
C32 C33 H33A 109.3 . . ?
C32 C33 H33B 109.3 . . ?
H33A C33 H33B 108.0 . . ?
O22 C34 C18 107.13(18) . . ?
O22 C34 H34A 109.3 . . ?
O22 C34 C35 112.09(19) . . ?
C18 C34 H34A 109.3 . . ?
C35 C34 C18 109.75(18) . . ?
C35 C34 H34A 109.3 . . ?
O23 C35 C3 107.83(18) . . ?
O23 C35 C34 110.62(18) . . ?
O23 C35 H35 109.3 . . ?
C3 C35 H35 109.3 . . ?
C34 C35 C3 110.57(18) . . ?
C34 C35 H35 109.3 . . ?
O24 C36 C4 110.53(19) . . ?
O24 C36 H36 107.9 . . ?
O24 C36 C37 112.2(2) . . ?
C4 C36 H36 107.9 . . ?
C37 C36 C4 110.26(19) . . ?
C37 C36 H36 107.9 . . ?
O25 C37 C6 110.60(19) . . ?
O25 C37 C36 108.3(2) . . ?
O25 C37 H37 109.5 . . ?
C6 C37 H37 109.5 . . ?
C36 C37 C6 109.51(19) . . ?
C36 C37 H37 109.5 . . ?
O26 C38 C5 113.1(2) . . ?
O26 C38 H38A 109.0 . . ?
O26 C38 H38B 109.0 . . ?
C5 C38 H38A 109.0 . . ?
C5 C38 H38B 109.0 . . ?
H38A C38 H38B 107.8 . . ?
H31C O31 H31D 122(5) . . ?
H35A O35A H35B 94.5 . . ?

loop_
_geom_bond_atom_site_label_1
_geom_bond_atom_site_label_2
_geom_bond_distance
_geom_bond_site_symmetry_2
_geom_bond_publ_flag
O35 H35A 0.8445 . ?
O35 H35B 0.9169 . ?
O36 H36A 0.8480 . ?
O36 H36B 0.8488 . ?
O29 H29A 0.8519 . ?
O29 H29B 0.8509 . ?
O30 H30A 0.8517 . ?
O30 H30B 0.8473 . ?
O1 H1 0.8400 . ?
O1 C1 1.430(3) . ?
O2 C3 1.434(3) . ?
O2 C4 1.414(3) . ?
O3 C4 1.413(3) . ?
O3 C5 1.444(3) . ?
O4 C6 1.431(3) . ?
O4 C7 1.411(3) . ?
O5 C10 1.430(3) . ?
O5 C11 1.408(3) . ?
O6 C11 1.413(3) . ?
O6 C12 1.439(3) . ?
O7 H7 0.8400 . ?
O7 C8 1.434(3) . ?
O8 C2 1.448(3) . ?
O8 C18 1.412(3) . ?
O9 C18 1.405(3) . ?
O9 C19 1.429(3) . ?
O10 H10 0.8400 . ?
O10 C20 1.435(3) . ?
O11 C22 1.403(3) . ?
O11 C23 1.434(3) . ?
O12 H12 0.8400 . ?
O12 C24 1.431(3) . ?
O13 C26 1.417(3) . ?
O13 C27 1.430(3) . ?
O14 H14 0.8400 . ?
O14 C28 1.443(3) . ?
O15 H15 0.8400 . ?
O15 C29 1.422(3) . ?
O16 C26 1.409(3) . ?
O16 C30 1.442(3) . ?
O17 H17 0.8400 . ?
O17 C31 1.424(3) . ?
O18 H18 0.8400 . ?
O18 C25 1.417(3) . ?
O19 C22 1.412(3) . ?
O19 C32 1.436(3) . ?
O20 H20 0.8400 . ?
O20 C33 1.437(3) . ?
O21 H21 0.8400 . ?
O21 C21 1.418(3) . ?
O22 C34 1.428(3) . ?
O22 H22 0.99(7) . ?
O23 H23 0.8400 . ?
O23 C35 1.430(3) . ?
O24 H24 0.8400 . ?
O24 C36 1.421(3) . ?
O25 H25 0.8400 . ?
O25 C37 1.420(3) . ?
O26 H26 0.8400 . ?
O26 C38 1.425(4) . ?
O27 C7 1.414(3) . ?
O27 C17 1.447(3) . ?
O28 H28 0.8400 . ?
O28 C9 1.434(3) . ?
C1 H1A 0.9900 . ?
C1 H1B 0.9900 . ?
C1 C2 1.520(3) . ?
C2 H2 1.0000 . ?
C2 C3 1.523(3) . ?
C3 H3 1.0000 . ?
C3 C35 1.524(3) . ?
C4 H4 1.0000 . ?
C4 C36 1.528(4) . ?
C5 H5 1.0000 . ?
C5 C6 1.528(4) . ?
C5 C38 1.522(4) . ?
C6 H6 1.0000 . ?
C6 C37 1.525(3) . ?
C7 H7A 1.0000 . ?
C7 C8 1.531(4) . ?
C8 H8 1.0000 . ?
C8 C9 1.511(3) . ?
C9 H9 1.0000 . ?
C9 C10 1.523(3) . ?
C10 H10A 1.0000 . ?
C10 C17 1.525(3) . ?
C11 H11 1.0000 . ?
C11 C29 1.527(3) . ?
C12 C13 1.509(3) . ?
C12 C27 1.530(3) . ?
C13 H13A 0.9900 . ?
C13 H13B 0.9900 . ?
C13 O33 1.468(4) . ?
O33 H33 0.8400 . ?
O34 H34 1.01(5) . ?
O34 C16 1.434(3) . ?
C16 H16A 0.9900 . ?
C16 H16B 0.9900 . ?
C16 C17 1.519(4) . ?
C17 H17A 1.0000 . ?
C18 H18A 1.0000 . ?
C18 C34 1.527(3) . ?
C19 H19 1.0000 . ?
C19 C20 1.527(3) . ?
C19 C32 1.530(3) . ?
C20 H20A 1.0000 . ?
C20 C21 1.519(3) . ?
C21 H21A 1.0000 . ?
C21 C22 1.527(3) . ?
C22 H22A 1.0000 . ?
C23 H23A 1.0000 . ?
C23 C24 1.520(3) . ?
C23 C30 1.527(3) . ?
C24 H24A 1.0000 . ?
C24 C25 1.519(3) . ?
C25 H25A 1.0000 . ?
C25 C26 1.527(3) . ?
C26 H26A 1.0000 . ?
C27 H27 1.0000 . ?
C27 C28 1.515(3) . ?
C28 H28A 1.0000 . ?
C28 C29 1.526(3) . ?
C29 H29 1.0000 . ?
C30 H30 1.0000 . ?
C30 C31 1.516(3) . ?
C31 H31A 0.9900 . ?
C31 H31B 0.9900 . ?
C32 H32 1.0000 . ?
C32 C33 1.519(3) . ?
C33 H33A 0.9900 . ?
C33 H33B 0.9900 . ?
C34 H34A 1.0000 . ?
C34 C35 1.521(3) . ?
C35 H35 1.0000 . ?
C36 H36 1.0000 . ?
C36 C37 1.521(3) . ?
C37 H37 1.0000 . ?
C38 H38A 0.9900 . ?
C38 H38B 0.9900 . ?
O31 H31C 0.87(5) . ?
O31 H31D 0.74(6) . ?
O35A H35A 1.0722 . ?
O35A H35B 1.1324 . ?

loop_
_geom_torsion_atom_site_label_1
_geom_torsion_atom_site_label_2
_geom_torsion_atom_site_label_3
_geom_torsion_atom_site_label_4
_geom_torsion
_geom_torsion_site_symmetry_1
_geom_torsion_site_symmetry_2
_geom_torsion_site_symmetry_3
_geom_torsion_site_symmetry_4
_geom_torsion_publ_flag
O1 C1 C2 O8 -68.5(2) . . . . ?
O1 C1 C2 C3 52.8(3) . . . . ?
O2 C3 C35 O23 -69.3(2) . . . . ?
O2 C3 C35 C34 169.60(17) . . . . ?
O2 C4 C36 O24 60.5(2) . . . . ?
O2 C4 C36 C37 -64.2(2) . . . . ?
O3 C4 C36 O24 -177.83(18) . . . . ?
O3 C4 C36 C37 57.5(2) . . . . ?
O3 C5 C6 O4 -171.26(18) . . . . ?
O3 C5 C6 C37 -53.6(3) . . . . ?
O3 C5 C38 O26 -72.6(3) . . . . ?
O4 C6 C37 O25 -68.7(2) . . . . ?
O4 C6 C37 C36 172.00(19) . . . . ?
O4 C7 C8 O7 58.2(2) . . . . ?
O4 C7 C8 C9 -61.4(2) . . . . ?
O5 C10 C17 O27 -166.51(17) . . . . ?
O5 C10 C17 C16 73.3(2) . . . . ?
O5 C11 C29 O15 55.8(2) . . . . ?
O5 C11 C29 C28 -63.4(2) . . . . ?
O6 C11 C29 O15 176.53(17) . . . . ?
O6 C11 C29 C28 57.3(2) . . . . ?
O6 C12 C13 O33 -65.6(2) . . . . ?
O6 C12 C27 O13 -168.38(17) . . . . ?
O6 C12 C27 C28 -51.8(2) . . . . ?
O7 C8 C9 O28 68.8(2) . . . . ?
O7 C8 C9 C10 -170.69(19) . . . . ?
O8 C2 C3 O2 -169.26(17) . . . . ?
O8 C2 C3 C35 -52.1(2) . . . . ?
O8 C18 C34 O22 179.78(17) . . . . ?
O8 C18 C34 C35 57.9(2) . . . . ?
O9 C18 C34 O22 58.6(2) . . . . ?
O9 C18 C34 C35 -63.4(2) . . . . ?
O9 C19 C20 O10 -74.3(2) . . . . ?
O9 C19 C20 C21 164.23(16) . . . . ?
O9 C19 C32 O19 -163.74(16) . . . . ?
O9 C19 C32 C33 78.0(2) . . . . ?
O10 C20 C21 O21 70.4(2) . . . . ?
O10 C20 C21 C22 -171.36(17) . . . . ?
O11 C23 C24 O12 -71.9(2) . . . . ?
O11 C23 C24 C25 167.24(17) . . . . ?
O11 C23 C30 O16 -169.33(17) . . . . ?
O11 C23 C30 C31 72.8(2) . . . . ?
O12 C24 C25 O18 67.5(2) . . . . ?
O12 C24 C25 C26 -171.39(18) . . . . ?
O13 C27 C28 O14 -70.1(2) . . . . ?
O13 C27 C28 C29 167.82(17) . . . . ?
O14 C28 C29 O15 71.0(2) . . . . ?
O14 C28 C29 C11 -169.24(18) . . . . ?
O16 C30 C31 O17 -56.5(2) . . . . ?
O18 C25 C26 O13 57.2(2) . . . . ?
O18 C25 C26 O16 178.18(18) . . . . ?
O19 C32 C33 O20 -60.7(2) . . . . ?
O21 C21 C22 O11 57.5(2) . . . . ?
O21 C21 C22 O19 179.25(17) . . . . ?
O22 C34 C35 O23 69.3(2) . . . . ?
O22 C34 C35 C3 -171.30(18) . . . . ?
O24 C36 C37 O25 62.5(2) . . . . ?
O24 C36 C37 C6 -176.86(19) . . . . ?
O27 C7 C8 O7 179.41(18) . . . . ?
O27 C7 C8 C9 59.9(2) . . . . ?
O28 C9 C10 O5 -73.8(2) . . . . ?
O28 C9 C10 C17 167.22(18) . . . . ?
C1 C2 C3 O2 71.9(2) . . . . ?
C1 C2 C3 C35 -170.86(19) . . . . ?
C2 O8 C18 O9 56.6(2) . . . . ?
C2 O8 C18 C34 -61.8(2) . . . . ?
C2 C3 C35 O23 171.73(18) . . . . ?
C2 C3 C35 C34 50.7(2) . . . . ?
C3 O2 C4 O3 112.3(2) . . . . ?
C3 O2 C4 C36 -126.6(2) . . . . ?
C4 O2 C3 C2 -107.9(2) . . . . ?
C4 O2 C3 C35 131.2(2) . . . . ?
C4 O3 C5 C6 58.6(3) . . . . ?
C4 O3 C5 C38 -179.7(2) . . . . ?
C4 C36 C37 O25 -173.87(18) . . . . ?
C4 C36 C37 C6 -53.2(2) . . . . ?
C5 O3 C4 O2 58.0(3) . . . . ?
C5 O3 C4 C36 -61.0(3) . . . . ?
C5 C6 C37 O25 171.54(19) . . . . ?
C5 C6 C37 C36 52.3(3) . . . . ?
C6 O4 C7 O27 111.7(2) . . . . ?
C6 O4 C7 C8 -127.8(2) . . . . ?
C6 C5 C38 O26 47.4(3) . . . . ?
C7 O4 C6 C5 -109.7(2) . . . . ?
C7 O4 C6 C37 129.1(2) . . . . ?
C7 O27 C17 C10 59.3(2) . . . . ?
C7 O27 C17 C16 -177.3(2) . . . . ?
C7 C8 C9 O28 -170.96(19) . . . . ?
C7 C8 C9 C10 -50.5(3) . . . . ?
C8 C9 C10 O5 165.93(18) . . . . ?
C8 C9 C10 C17 47.0(3) . . . . ?
C9 C10 C17 O27 -49.1(2) . . . . ?
C9 C10 C17 C16 -169.3(2) . . . . ?
C10 O5 C11 O6 102.5(2) . . . . ?
C10 O5 C11 C29 -137.52(19) . . . . ?
C11 O5 C10 C9 116.5(2) . . . . ?
C11 O5 C10 C17 -121.2(2) . . . . ?
C11 O6 C12 C13 -176.1(2) . . . . ?
C11 O6 C12 C27 61.3(2) . . . . ?
C12 O6 C11 O5 53.5(2) . . . . ?
C12 O6 C11 C29 -64.7(2) . . . . ?
C12 C27 C28 O14 169.71(17) . . . . ?
C12 C27 C28 C29 47.6(2) . . . . ?
C13 C12 C27 O13 74.0(2) . . . . ?
C13 C12 C27 C28 -169.4(2) . . . . ?
O34 C16 C17 O27 -83.5(3) . . . . ?
O34 C16 C17 C10 37.8(3) . . . . ?
C17 O27 C7 O4 53.1(3) . . . . ?
C17 O27 C7 C8 -65.9(2) . . . . ?
C18 O8 C2 C1 -178.31(19) . . . . ?
C18 O8 C2 C3 58.4(2) . . . . ?
C18 O9 C19 C20 130.26(19) . . . . ?
C18 O9 C19 C32 -108.9(2) . . . . ?
C18 C34 C35 O23 -171.77(17) . . . . ?
C18 C34 C35 C3 -52.4(2) . . . . ?
C19 O9 C18 O8 106.9(2) . . . . ?
C19 O9 C18 C34 -132.26(19) . . . . ?
C19 C20 C21 O21 -167.81(17) . . . . ?
C19 C20 C21 C22 -49.6(2) . . . . ?
C19 C32 C33 O20 60.4(2) . . . . ?
C20 C19 C32 O19 -47.7(2) . . . . ?
C20 C19 C32 C33 -165.99(18) . . . . ?
C20 C21 C22 O11 -64.5(2) . . . . ?
C20 C21 C22 O19 57.2(2) . . . . ?
C22 O11 C23 C24 112.7(2) . . . . ?
C22 O11 C23 C30 -126.71(19) . . . . ?
C22 O19 C32 C19 57.8(2) . . . . ?
C22 O19 C32 C33 -179.45(17) . . . . ?
C23 O11 C22 O19 100.5(2) . . . . ?
C23 O11 C22 C21 -138.21(18) . . . . ?
C23 C24 C25 O18 -170.87(18) . . . . ?
C23 C24 C25 C26 -49.7(2) . . . . ?
C23 C30 C31 O17 63.8(2) . . . . ?
C24 C23 C30 O16 -52.3(2) . . . . ?
C24 C23 C30 C31 -170.10(18) . . . . ?
C24 C25 C26 O13 -66.1(2) . . . . ?
C24 C25 C26 O16 54.8(2) . . . . ?
C26 O13 C27 C12 -87.3(2) . . . . ?
C26 O13 C27 C28 151.52(18) . . . . ?
C26 O16 C30 C23 58.4(2) . . . . ?
C26 O16 C30 C31 -179.19(17) . . . . ?
C27 O13 C26 O16 114.1(2) . . . . ?
C27 O13 C26 C25 -124.15(19) . . . . ?
C27 C12 C13 O33 54.6(3) . . . . ?
C27 C28 C29 O15 -169.33(18) . . . . ?
C27 C28 C29 C11 -49.6(2) . . . . ?
C30 O16 C26 O13 57.9(2) . . . . ?
C30 O16 C26 C25 -60.7(2) . . . . ?
C30 C23 C24 O12 170.67(17) . . . . ?
C30 C23 C24 C25 49.8(2) . . . . ?
C32 O19 C22 O11 56.2(2) . . . . ?
C32 O19 C22 C21 -63.4(2) . . . . ?
C32 C19 C20 O10 167.53(17) . . . . ?
C32 C19 C20 C21 46.1(2) . . . . ?
C38 C5 C6 O4 71.0(3) . . . . ?
C38 C5 C6 C37 -171.4(2) . . . . ?
